data_7232429
loop_
_publ_author_name
'Gorla, Lingaraju'
'Mart\'i-Centelles, Vicente'
'Altava, Bel\'en'
'Burguete, M. Isabel'
'Luis, Santiago V.'

_publ_section_title
;
 The role of the side chain in the conformational and self-assembly
 patterns of C2-symmetric Val and Phe pseudopeptidic derivatives
;
_journal_issue 14
_journal_name_full CrystEngComm
_journal_page_first 2398
_journal_paper_doi 10.1039/C8CE02088D
_journal_volume 21
_journal_year 2019
_chemical_absolute_configuration syn
_chemical_formula_moiety 'C15 H31.7 N4 O2'
_chemical_formula_sum 'C15 H31.56 N4 O2'
_chemical_formula_weight 300.00
_space_group_crystal_system monoclinic
_space_group_IT_number 5
_space_group_name_Hall 'I 2y'
_space_group_name_H-M_alt 'I 1 2 1'
_symmetry_space_group_name_Hall 'I 2y'
_symmetry_space_group_name_H-M 'I 1 2 1'
_atom_sites_solution_hydrogens mixed
_audit_creation_date 2017-10-03
_audit_creation_method
;
Olex2 1.2
(compiled 2016.02.24 svn.r3266 for OlexSys, GUI svn.r5155)
;
_audit_update_record
;
2018-11-21 deposited with the CCDC.    2019-02-21 downloaded from the CCDC.
;
_cell_angle_alpha 90
_cell_angle_beta 102.636(2)
_cell_angle_gamma 90
_cell_formula_units_Z 4
_cell_length_a 20.4259(4)
_cell_length_b 4.79492(9)
_cell_length_c 21.6606(5)
_cell_measurement_reflns_used 5626
_cell_measurement_temperature 293(2)
_cell_measurement_theta_max 71.7810
_cell_measurement_theta_min 4.1460
_cell_volume 2070.07(8)
_computing_cell_refinement
;
CrysAlisPro, Agilent Technologies,
Version 1.171.37.31 (release 14-01-2014 CrysAlis171 .NET)
(compiled Jan 14 2014,18:38:05)
;
_computing_data_collection
;
CrysAlisPro, Agilent Technologies,
Version 1.171.37.31 (release 14-01-2014 CrysAlis171 .NET)
(compiled Jan 14 2014,18:38:05)
;
_computing_data_reduction
;
CrysAlisPro, Agilent Technologies,
Version 1.171.37.31 (release 14-01-2014 CrysAlis171 .NET)
(compiled Jan 14 2014,18:38:05)
;
_computing_molecular_graphics 'Olex2 (Dolomanov et al., 2009)'
_computing_publication_material 'Olex2 (Dolomanov et al., 2009)'
_computing_structure_refinement 'ShelXL (Sheldrick, 2015)'
_computing_structure_solution 'ShelXS (Sheldrick, 2008)'
_diffrn_ambient_temperature 293
_diffrn_detector 'CCD plate'
_diffrn_detector_area_resol_mean 10.4051
_diffrn_detector_type Atlas
_diffrn_measured_fraction_theta_full 1.000
_diffrn_measured_fraction_theta_max 1.000
_diffrn_measurement_details
;
#__ type_ start__ end____ width___ exp.time_
  1 omega -122.00   20.40   0.8000    1.0000
omega____ theta____ kappa____ phi______ frames
    -      -37.6057  -19.0000 -180.0000 178

#__ type_ start__ end____ width___ exp.time_
  2 omega  -49.00   42.20   0.8000    1.0000
omega____ theta____ kappa____ phi______ frames
    -      -37.6057   37.0000 -180.0000 114

#__ type_ start__ end____ width___ exp.time_
  3 omega   20.00  109.60   0.8000   20.0000
omega____ theta____ kappa____ phi______ frames
    -      106.7524  -94.0000 -150.0000 112

#__ type_ start__ end____ width___ exp.time_
  4 omega   26.00   90.80   0.8000   20.0000
omega____ theta____ kappa____ phi______ frames
    -      106.7524  -30.0000 -180.0000 81

#__ type_ start__ end____ width___ exp.time_
  5 omega   28.00   98.40   0.8000   20.0000
omega____ theta____ kappa____ phi______ frames
    -      106.7524  -45.0000  -30.0000 88

#__ type_ start__ end____ width___ exp.time_
  6 omega  100.00  178.40   0.8000   20.0000
omega____ theta____ kappa____ phi______ frames
    -      106.7524  111.0000 -150.0000 98

#__ type_ start__ end____ width___ exp.time_
  7 omega   76.00  178.40   0.8000   20.0000
omega____ theta____ kappa____ phi______ frames
    -      106.7524   45.0000  -60.0000 128

#__ type_ start__ end____ width___ exp.time_
  8 omega   69.00  178.60   0.8000   20.0000
omega____ theta____ kappa____ phi______ frames
    -      106.7524   30.0000    0.0000 137

#__ type_ start__ end____ width___ exp.time_
  9 omega  100.00  178.40   0.8000   20.0000
omega____ theta____ kappa____ phi______ frames
    -      106.7524  111.0000 -120.0000 98

#__ type_ start__ end____ width___ exp.time_
 10 omega -116.00   -4.80   0.8000    1.0000
omega____ theta____ kappa____ phi______ frames
    -      -37.6057  -57.0000   60.0000 139

#__ type_ start__ end____ width___ exp.time_
 11 omega -122.00   -2.00   0.8000    1.0000
omega____ theta____ kappa____ phi______ frames
    -      -37.6057  -77.0000  150.0000 150

#__ type_ start__ end____ width___ exp.time_
 12 omega   20.00  109.60   0.8000   20.0000
omega____ theta____ kappa____ phi______ frames
    -      106.7524  -94.0000  -30.0000 112

#__ type_ start__ end____ width___ exp.time_
 13 omega   69.00  178.60   0.8000   20.0000
omega____ theta____ kappa____ phi______ frames
    -      106.7524   30.0000 -150.0000 137

#__ type_ start__ end____ width___ exp.time_
 14 omega   74.00  178.00   0.8000   20.0000
omega____ theta____ kappa____ phi______ frames
    -      106.7524   61.0000   60.0000 130

#__ type_ start__ end____ width___ exp.time_
 15 omega   74.00  178.00   0.8000   20.0000
omega____ theta____ kappa____ phi______ frames
    -      106.7524   61.0000    0.0000 130

#__ type_ start__ end____ width___ exp.time_
 16 omega   74.00  178.00   0.8000   20.0000
omega____ theta____ kappa____ phi______ frames
    -      106.7524   61.0000 -120.0000 130

#__ type_ start__ end____ width___ exp.time_
 17 omega   76.00  178.40   0.8000   20.0000
omega____ theta____ kappa____ phi______ frames
    -      106.7524   45.0000  120.0000 128

#__ type_ start__ end____ width___ exp.time_
 18 omega    2.00  122.00   0.8000    1.0000
omega____ theta____ kappa____ phi______ frames
    -       37.6057   77.0000    0.0000 150
;
_diffrn_measurement_device 'four-circle diffractometer'
_diffrn_measurement_device_type 'SuperNova, Dual, Cu at zero, Atlas'
_diffrn_measurement_method '\w scans'
_diffrn_orient_matrix_UB_11 0.0477741000
_diffrn_orient_matrix_UB_12 -0.0722223000
_diffrn_orient_matrix_UB_13 0.0634207000
_diffrn_orient_matrix_UB_21 -0.0577376000
_diffrn_orient_matrix_UB_22 -0.1499630000
_diffrn_orient_matrix_UB_23 0.0217596000
_diffrn_orient_matrix_UB_31 0.0189509000
_diffrn_orient_matrix_UB_32 -0.2748719000
_diffrn_orient_matrix_UB_33 -0.0285449000
_diffrn_radiation_monochromator mirror
_diffrn_radiation_probe x-ray
_diffrn_radiation_type CuK\a
_diffrn_radiation_wavelength 1.54184
_diffrn_reflns_av_R_equivalents 0.0422
_diffrn_reflns_av_unetI/netI 0.0384
_diffrn_reflns_Laue_measured_fraction_full 1.000
_diffrn_reflns_Laue_measured_fraction_max 1.000
_diffrn_reflns_limit_h_max 24
_diffrn_reflns_limit_h_min -24
_diffrn_reflns_limit_k_max 5
_diffrn_reflns_limit_k_min -5
_diffrn_reflns_limit_l_max 25
_diffrn_reflns_limit_l_min -25
_diffrn_reflns_number 9488
_diffrn_reflns_point_group_measured_fraction_full 0.944
_diffrn_reflns_point_group_measured_fraction_max 0.944
_diffrn_reflns_theta_full 65.989
_diffrn_reflns_theta_max 65.989
_diffrn_reflns_theta_min 3.364
_diffrn_source 'sealed X-ray tube'
_diffrn_source_type 'SuperNova (Cu) X-ray Source'
_exptl_absorpt_coefficient_mu 0.516
_exptl_absorpt_correction_T_max 1.00000
_exptl_absorpt_correction_T_min 0.35949
_exptl_absorpt_correction_type multi-scan
_exptl_absorpt_process_details
;
CrysAlisPro, Agilent Technologies,
Version 1.171.37.31 (release 14-01-2014 CrysAlis171 .NET)
(compiled Jan 14 2014,18:38:05)
Empirical absorption correction using spherical harmonics,
 implemented in SCALE3 ABSPACK scaling algorithm.
Empirical absorption correction using spherical harmonics,
 implemented in SCALE3 ABSPACK scaling algorithm.
;
_exptl_crystal_density_diffrn 0.963
_exptl_crystal_F_000 662
_exptl_crystal_size_max 0.7711
_exptl_crystal_size_mid 0.0913
_exptl_crystal_size_min 0.0542
_refine_diff_density_max 1.266
_refine_diff_density_min -0.307
_refine_diff_density_rms 0.149
_refine_ls_abs_structure_details
;
 Flack x determined using 1202 quotients [(I+)-(I-)]/[(I+)+(I-)]
 (Parsons, Flack and Wagner, Acta Cryst. B69 (2013) 249-259).
;
_refine_ls_abs_structure_Flack -0.11(19)
_refine_ls_extinction_method none
_refine_ls_goodness_of_fit_ref 1.039
_refine_ls_hydrogen_treatment mixed
_refine_ls_matrix_type full
_refine_ls_number_parameters 228
_refine_ls_number_reflns 3413
_refine_ls_number_restraints 21
_refine_ls_restrained_S_all 1.040
_refine_ls_R_factor_all 0.0639
_refine_ls_R_factor_gt 0.0613
_refine_ls_shift/su_max 0.004
_refine_ls_shift/su_mean 0.000
_refine_ls_structure_factor_coef Fsqd
_refine_ls_weighting_details 'w=1/[\s^2^(Fo^2^)+(0.1118P)^2^+0.6552P] where P=(Fo^2^+2Fc^2^)/3'
_refine_ls_weighting_scheme calc
_refine_ls_wR_factor_gt 0.1717
_refine_ls_wR_factor_ref 0.1775
_reflns_Friedel_coverage 0.668
_reflns_Friedel_fraction_full 0.871
_reflns_Friedel_fraction_max 0.871
_reflns_number_gt 3237
_reflns_number_total 3413
_reflns_threshold_expression 'I > 2\s(I)'
_cod_data_source_file c8ce02088d2.cif
_cod_data_source_block str1717_sq
_cod_depositor_comments 'Adding full bibliography for 7232425--7232430.cif.'
_cod_original_cell_volume 2070.08(8)
_cod_database_code 7232429
_chemical_oxdiff_formula 'C15 H32 N4 O2'
_shelx_space_group_comment
;
The symmetry employed for this shelxl refinement is uniquely defined
by the following loop, which should always be used as a source of
symmetry information in preference to the above space-group names.
They are only intended as comments.
;
_reflns_odcompleteness_completeness 99.95
_reflns_odcompleteness_iscentric 1
_reflns_odcompleteness_theta 66.97
_olex2_refinement_description
;
1. Fixed Uiso
 At 1.2 times of:
  All C(H) groups, All C(H,H) groups
 At 1.5 times of:
  All C(H,H,H) groups
2. Restrained distances
 N3-H3
 0.95 with sigma of 0.02
 N2-H2
 0.95 with sigma of 0.02
 H1C-N1 = N1-H1D
 0.95 with sigma of 0.02
 H4AA-N4A = N4A-H4AB
 0.95 with sigma of 0.01
 H1C-H1D
 1.527 with sigma of 0.04
 H4AA-H4AB
 1.527 with sigma of 0.01
3. Uiso/Uaniso restraints and constraints
Uanis(N4A) \\sim Ueq, Uanis(N4B) \\sim Ueq: with sigma of 0.1 and sigma for
terminal atoms of 0.2
Uanis(N4A) \\sim Ueq, Uanis(N4B) \\sim Ueq: with sigma of 0.01 and sigma for
terminal atoms of 0.01
4. Others
 Sof(H12A)=Sof(N4B)=1-FVAR(1)
 Sof(H12)=Sof(N4A)=Sof(H4AA)=Sof(H4AB)=FVAR(1)
5.a Ternary CH refined with riding coordinates:
 C12(H12), C12(H12A), C13(H13), C8(H8), C7(H7)
5.b Secondary CH2 refined with riding coordinates:
 C2(H2A,H2B), C1(H1A,H1B), C3(H3A,H3B), C4(H4A,H4B), C5(H5A,H5B)
5.c Idealised Me refined as rotating group:
 C15(H15A,H15B,H15C), C14(H14A,H14B,H14C), C10(H10A,H10B,H10C), C9(H9A,H9B,H9C)
;
_shelx_shelxl_version_number 2014/7
_olex2_submission_special_instructions 'No special instructions were received'

loop_
_space_group_symop_operation_xyz
'x, y, z'
'-x, y, -z'
'x+1/2, y+1/2, z+1/2'
'-x+1/2, y+1/2, -z+1/2'

loop_
_atom_site_label
_atom_site_type_symbol
_atom_site_fract_x
_atom_site_fract_y
_atom_site_fract_z
_atom_site_U_iso_or_equiv
_atom_site_adp_type
_atom_site_occupancy
_atom_site_site_symmetry_order
_atom_site_calc_flag
_atom_site_refinement_flags_posn
_atom_site_refinement_flags_adp
_atom_site_refinement_flags_occupancy
_atom_site_disorder_assembly
_atom_site_disorder_group
C6 C -0.32986(16) -0.3428(7) -0.21075(15) 0.0491(7) Uani 1 1 d . . . . .
C11 C -0.77248(16) -0.3610(7) -0.35939(13) 0.0489(7) Uani 1 1 d . . . . .
N2 N -0.36743(13) -0.5288(6) -0.24736(12) 0.0504(6) Uani 1 1 d D . . . .
N3 N -0.73143(13) -0.5414(6) -0.37809(12) 0.0491(6) Uani 1 1 d D . . . .
O2 O -0.76263(14) -0.1101(5) -0.35497(14) 0.0683(7) Uani 1 1 d . . . . .
C2 C -0.48711(18) -0.4946(11) -0.28971(17) 0.0674(10) Uani 1 1 d . . . . .
H2A H -0.4924 -0.3693 -0.2560 0.081 Uiso 1 1 calc R . . . .
H2B H -0.4913 -0.6838 -0.2752 0.081 Uiso 1 1 calc R . . . .
O1 O -0.33300(18) -0.0929(6) -0.22199(14) 0.0775(8) Uani 1 1 d . . . . .
C1 C -0.41938(17) -0.4578(9) -0.30164(17) 0.0631(9) Uani 1 1 d . . . . .
H1A H -0.4148 -0.5742 -0.3371 0.076 Uiso 1 1 calc R . . . .
H1B H -0.4138 -0.2652 -0.3132 0.076 Uiso 1 1 calc R . . . .
C3 C -0.54346(16) -0.4399(9) -0.34734(16) 0.0628(9) Uani 1 1 d . . . . .
H3A H -0.5416 -0.2466 -0.3600 0.075 Uiso 1 1 calc R . . . .
H3B H -0.5367 -0.5559 -0.3821 0.075 Uiso 1 1 calc R . . . .
C12 C -0.83419(16) -0.4847(7) -0.34060(15) 0.0528(7) Uani 1 1 d . . . . .
H12 H -0.8332 -0.6883 -0.3440 0.063 Uiso 0.85(2) 1 calc R . P A 1
H12A H -0.8336 -0.6662 -0.3613 0.063 Uiso 0.15(2) 1 calc R . P A 2
C4 C -0.61116(16) -0.4988(10) -0.33471(17) 0.0631(9) Uani 1 1 d . . . . .
H4A H -0.6186 -0.3763 -0.3013 0.076 Uiso 1 1 calc R . . . .
H4B H -0.6120 -0.6893 -0.3198 0.076 Uiso 1 1 calc R . . . .
C5 C -0.66802(15) -0.4597(9) -0.39244(16) 0.0601(9) Uani 1 1 d . . . . .
H5A H -0.6702 -0.2657 -0.4054 0.072 Uiso 1 1 calc R . . . .
H5B H -0.6596 -0.5719 -0.4271 0.072 Uiso 1 1 calc R . . . .
C13 C -0.89785(19) -0.3739(11) -0.3828(2) 0.0751(11) Uani 1 1 d . . . . .
H13 H -0.8992 -0.1706 -0.3786 0.090 Uiso 1 1 calc R . . . .
C15 C -0.9605(2) -0.5009(15) -0.3654(3) 0.0943(15) Uani 1 1 d . . . . .
H15A H -0.9589 -0.7004 -0.3687 0.141 Uiso 1 1 calc GR . . . .
H15B H -0.9999 -0.4320 -0.3939 0.141 Uiso 1 1 calc GR . . . .
H15C H -0.9618 -0.4497 -0.3229 0.141 Uiso 1 1 calc GR . . . .
N4A N -0.8360(3) -0.405(3) -0.2744(2) 0.087(3) Uani 0.85(2) 1 d D U P A 1
C14 C -0.8972(3) -0.449(3) -0.4512(2) 0.154(4) Uani 1 1 d . . . . .
H14A H -0.8589 -0.3648 -0.4627 0.230 Uiso 1 1 calc GR . . . .
H14B H -0.9375 -0.3811 -0.4787 0.230 Uiso 1 1 calc GR . . . .
H14C H -0.8948 -0.6478 -0.4552 0.230 Uiso 1 1 calc GR . . . .
C8 C -0.30360(19) -0.3744(9) -0.09270(15) 0.0618(8) Uani 1 1 d . . . . .
H8 H -0.3019 -0.1708 -0.0888 0.074 Uiso 1 1 calc R . . . .
C10 C -0.2558(2) -0.4985(13) -0.03475(17) 0.0810(13) Uani 1 1 d . . . . .
H10A H -0.2588 -0.6983 -0.0364 0.121 Uiso 1 1 calc GR . . . .
H10B H -0.2680 -0.4325 0.0030 0.121 Uiso 1 1 calc GR . . . .
H10C H -0.2107 -0.4424 -0.0346 0.121 Uiso 1 1 calc GR . . . .
C9 C -0.3749(2) -0.4671(15) -0.0957(2) 0.0892(16) Uani 1 1 d . . . . .
H9A H -0.4044 -0.3760 -0.1305 0.134 Uiso 1 1 calc GR . . . .
H9B H -0.3876 -0.4188 -0.0569 0.134 Uiso 1 1 calc GR . . . .
H9C H -0.3781 -0.6655 -0.1017 0.134 Uiso 1 1 calc GR . . . .
H3 H -0.7366(18) -0.729(5) -0.3747(17) 0.052(9) Uiso 1 1 d D . . . .
H2 H -0.372(2) -0.717(6) -0.240(2) 0.078(13) Uiso 1 1 d D . . . .
C7 C -0.28047(15) -0.4555(7) -0.15330(13) 0.0480(7) Uani 1 1 d . . . . .
H7 H -0.2804 -0.6595 -0.1562 0.058 Uiso 1 1 calc R . . . .
N1 N -0.21233(17) -0.3561(10) -0.15154(17) 0.0739(10) Uani 1 1 d D . . . .
H1C H -0.216(3) -0.159(5) -0.156(3) 0.094(18) Uiso 1 1 d D . . . .
H1D H -0.201(2) -0.432(10) -0.1882(17) 0.082(15) Uiso 1 1 d D . . . .
N4B N -0.8277(11) -0.574(8) -0.2845(12) 0.056(10) Uani 0.15(2) 1 d . U P A 2
H4AA H -0.8099(19) -0.240(6) -0.274(2) 0.055(12) Uiso 0.85(2) 1 d D . P A 1
H4AB H -0.806(2) -0.540(10) -0.251(4) 0.14(3) Uiso 0.85(2) 1 d D . P A 1

loop_
_atom_site_aniso_label
_atom_site_aniso_U_11
_atom_site_aniso_U_22
_atom_site_aniso_U_33
_atom_site_aniso_U_23
_atom_site_aniso_U_13
_atom_site_aniso_U_12
C6 0.0617(16) 0.0358(16) 0.0523(15) 0.0010(12) 0.0181(12) 0.0039(13)
C11 0.0595(16) 0.0379(17) 0.0455(13) 0.0018(12) 0.0030(11) 0.0015(13)
N2 0.0603(14) 0.0389(14) 0.0493(12) 0.0035(11) 0.0059(10) 0.0065(11)
N3 0.0501(12) 0.0408(14) 0.0572(13) -0.0038(11) 0.0134(10) -0.0047(11)
O2 0.0803(16) 0.0332(14) 0.0900(18) -0.0023(12) 0.0157(13) -0.0033(11)
C2 0.0627(18) 0.078(3) 0.0590(18) 0.0060(18) 0.0085(14) 0.0035(18)
O1 0.117(2) 0.0321(14) 0.0792(17) 0.0085(12) 0.0119(15) 0.0038(13)
C1 0.0616(18) 0.067(2) 0.0554(16) 0.0112(16) 0.0023(13) 0.0042(16)
C3 0.0515(16) 0.075(3) 0.0609(18) 0.0066(17) 0.0105(13) -0.0030(15)
C12 0.0603(16) 0.0439(17) 0.0573(17) 0.0039(14) 0.0193(13) 0.0112(14)
C4 0.0531(16) 0.074(3) 0.0624(18) 0.0032(17) 0.0141(13) 0.0001(16)
C5 0.0452(14) 0.072(2) 0.0622(17) -0.0001(17) 0.0090(13) -0.0080(15)
C13 0.0591(19) 0.071(3) 0.090(3) 0.021(2) 0.0031(17) 0.0018(18)
C15 0.0558(19) 0.113(4) 0.117(4) 0.010(3) 0.025(2) 0.015(2)
N4A 0.093(3) 0.116(7) 0.055(2) -0.013(3) 0.0238(19) -0.007(3)
C14 0.094(3) 0.296(13) 0.061(2) 0.031(5) -0.003(2) -0.070(6)
C8 0.081(2) 0.054(2) 0.0510(16) -0.0088(15) 0.0160(14) -0.0008(17)
C10 0.091(3) 0.101(4) 0.0460(16) -0.009(2) 0.0051(16) -0.012(3)
C9 0.073(2) 0.138(5) 0.063(2) 0.005(3) 0.0300(17) 0.017(3)
C7 0.0576(15) 0.0390(16) 0.0477(14) -0.0025(11) 0.0121(11) -0.0033(12)
N1 0.0607(17) 0.091(3) 0.0685(18) 0.0027(19) 0.0119(13) -0.0161(18)
N4B 0.064(11) 0.061(15) 0.043(11) 0.006(8) 0.016(7) -0.006(8)

loop_
_atom_type_symbol
_atom_type_description
_atom_type_scat_dispersion_real
_atom_type_scat_dispersion_imag
_atom_type_scat_source
C C 0.0181 0.0091 'International Tables Vol C Tables 4.2.6.8 and 6.1.1.4'
H H 0.0000 0.0000 'International Tables Vol C Tables 4.2.6.8 and 6.1.1.4'
N N 0.0311 0.0180 'International Tables Vol C Tables 4.2.6.8 and 6.1.1.4'
O O 0.0492 0.0322 'International Tables Vol C Tables 4.2.6.8 and 6.1.1.4'

loop_
_geom_angle_atom_site_label_1
_geom_angle_atom_site_label_2
_geom_angle_atom_site_label_3
_geom_angle
N2 C6 C7 116.5(3)
O1 C6 N2 123.0(3)
O1 C6 C7 120.6(3)
N3 C11 C12 116.2(3)
O2 C11 N3 124.2(3)
O2 C11 C12 119.6(3)
C6 N2 C1 123.9(3)
C6 N2 H2 128(3)
C1 N2 H2 107(3)
C11 N3 C5 122.9(3)
C11 N3 H3 122(2)
C5 N3 H3 114(2)
H2A C2 H2B 107.7
C1 C2 H2A 108.8
C1 C2 H2B 108.8
C1 C2 C3 113.9(3)
C3 C2 H2A 108.8
C3 C2 H2B 108.8
N2 C1 C2 112.4(3)
N2 C1 H1A 109.1
N2 C1 H1B 109.1
C2 C1 H1A 109.1
C2 C1 H1B 109.1
H1A C1 H1B 107.9
C2 C3 H3A 109.1
C2 C3 H3B 109.1
H3A C3 H3B 107.9
C4 C3 C2 112.4(3)
C4 C3 H3A 109.1
C4 C3 H3B 109.1
C11 C12 H12 109.5
C11 C12 H12A 97.5
C13 C12 C11 110.7(3)
C13 C12 H12 109.5
C13 C12 H12A 97.5
N4A C12 C11 110.6(4)
N4A C12 H12 109.5
N4A C12 C13 107.0(4)
N4B C12 C11 117.8(10)
N4B C12 H12A 97.5
N4B C12 C13 126.4(12)
C3 C4 H4A 108.9
C3 C4 H4B 108.9
C3 C4 C5 113.4(3)
H4A C4 H4B 107.7
C5 C4 H4A 108.9
C5 C4 H4B 108.9
N3 C5 C4 110.3(3)
N3 C5 H5A 109.6
N3 C5 H5B 109.6
C4 C5 H5A 109.6
C4 C5 H5B 109.6
H5A C5 H5B 108.1
C12 C13 H13 109.3
C12 C13 C15 111.4(4)
C12 C13 C14 108.4(5)
C15 C13 H13 109.3
C14 C13 H13 109.3
C14 C13 C15 109.2(4)
C13 C15 H15A 109.5
C13 C15 H15B 109.5
C13 C15 H15C 109.5
H15A C15 H15B 109.5
H15A C15 H15C 109.5
H15B C15 H15C 109.5
C12 N4A H4AA 95(3)
C12 N4A H4AB 101(6)
H4AA N4A H4AB 105.4(19)
C13 C14 H14A 109.5
C13 C14 H14B 109.5
C13 C14 H14C 109.5
H14A C14 H14B 109.5
H14A C14 H14C 109.5
H14B C14 H14C 109.5
C10 C8 H8 108.2
C10 C8 C7 110.0(3)
C9 C8 H8 108.2
C9 C8 C10 110.9(4)
C9 C8 C7 111.2(3)
C7 C8 H8 108.2
C8 C10 H10A 109.5
C8 C10 H10B 109.5
C8 C10 H10C 109.5
H10A C10 H10B 109.5
H10A C10 H10C 109.5
H10B C10 H10C 109.5
C8 C9 H9A 109.5
C8 C9 H9B 109.5
C8 C9 H9C 109.5
H9A C9 H9B 109.5
H9A C9 H9C 109.5
H9B C9 H9C 109.5
C6 C7 C8 109.6(3)
C6 C7 H7 108.2
C8 C7 H7 108.2
N1 C7 C6 111.2(3)
N1 C7 C8 111.3(3)
N1 C7 H7 108.2
C7 N1 H1C 106(3)
C7 N1 H1D 106(3)
H1C N1 H1D 108(4)

loop_
_geom_bond_atom_site_label_1
_geom_bond_atom_site_label_2
_geom_bond_distance
C6 N2 1.322(5)
C6 O1 1.222(4)
C6 C7 1.520(4)
C11 N3 1.328(4)
C11 O2 1.220(4)
C11 C12 1.527(5)
N2 C1 1.442(4)
N2 H2 0.92(3)
N3 C5 1.450(4)
N3 H3 0.91(2)
C2 H2A 0.9700
C2 H2B 0.9700
C2 C1 1.472(5)
C2 C3 1.524(5)
C1 H1A 0.9700
C1 H1B 0.9700
C3 H3A 0.9700
C3 H3B 0.9700
C3 C4 1.494(5)
C12 H12 0.9800
C12 H12A 0.9800
C12 C13 1.513(5)
C12 N4A 1.492(6)
C12 N4B 1.27(2)
C4 H4A 0.9700
C4 H4B 0.9700
C4 C5 1.521(5)
C5 H5A 0.9700
C5 H5B 0.9700
C13 H13 0.9800
C13 C15 1.536(7)
C13 C14 1.527(8)
C15 H15A 0.9600
C15 H15B 0.9600
C15 H15C 0.9600
N4A H4AA 0.952(13)
N4A H4AB 0.959(13)
C14 H14A 0.9600
C14 H14B 0.9600
C14 H14C 0.9600
C8 H8 0.9800
C8 C10 1.532(6)
C8 C9 1.511(6)
C8 C7 1.539(4)
C10 H10A 0.9600
C10 H10B 0.9600
C10 H10C 0.9600
C9 H9A 0.9600
C9 H9B 0.9600
C9 H9C 0.9600
C7 H7 0.9800
C7 N1 1.464(4)
N1 H1C 0.95(2)
N1 H1D 0.95(2)

loop_
_geom_torsion_atom_site_label_1
_geom_torsion_atom_site_label_2
_geom_torsion_atom_site_label_3
_geom_torsion_atom_site_label_4
_geom_torsion
C6 N2 C1 C2 -105.7(4)
C11 N3 C5 C4 94.4(4)
C11 C12 C13 C15 178.8(4)
C11 C12 C13 C14 58.7(6)
N2 C6 C7 C8 -109.8(3)
N2 C6 C7 N1 126.6(3)
N3 C11 C12 C13 -118.8(4)
N3 C11 C12 N4A 122.8(5)
N3 C11 C12 N4B 85(2)
O2 C11 N3 C5 3.2(5)
O2 C11 C12 C13 63.1(4)
O2 C11 C12 N4A -55.2(6)
O2 C11 C12 N4B -93(2)
C2 C3 C4 C5 -177.1(4)
O1 C6 N2 C1 -4.7(5)
O1 C6 C7 C8 71.2(4)
O1 C6 C7 N1 -52.3(4)
C1 C2 C3 C4 175.9(4)
C3 C2 C1 N2 -176.2(4)
C3 C4 C5 N3 175.5(3)
C12 C11 N3 C5 -174.8(3)
N4A C12 C13 C15 -60.6(6)
N4A C12 C13 C14 179.3(6)
C10 C8 C7 C6 177.5(3)
C10 C8 C7 N1 -59.1(4)
C9 C8 C7 C6 54.2(4)
C9 C8 C7 N1 177.7(4)
C7 C6 N2 C1 176.4(3)
N4B C12 C13 C15 -27(2)
N4B C12 C13 C14 -147(2)
